data_1573497
loop_
_publ_author_name
'Patyk-Ka&#x17a;mierczak, Ewa'
'Szyma&#x144;ska, Kornelia'
'Ka&#x17a;mierczak, Micha&#x142;'

_publ_section_title
;
 Managing negative linear compressibility and thermal expansion through
 steric hindrance: a case study of 1,2-bis(4'-pyridyl)ethane cocrystals.
;
_journal_issue 1
_journal_name_full IUCrJ
_journal_paper_doi 10.1107/S2052252524011734
_journal_volume 12
_journal_year 2025
_chemical_formula_moiety 'C12 H12 N2, C4 H6 O4'
_chemical_formula_sum 'C16 H18 N2 O4'
_chemical_formula_weight 302.32
_chemical_name_systematic '4,4'-Ethane-1,2-diyldipyridine succinic acid'
_space_group_crystal_system monoclinic
_space_group_IT_number 15
_space_group_name_Hall '-I 2ya'
_space_group_name_H-M_alt 'I 1 2/a 1'
_atom_sites_solution_hydrogens geom
_atom_sites_solution_primary iterative
_audit_creation_date 2023-08-21
_audit_creation_method
;
Olex2 1.5
(compiled 2023.08.17 svn.r577a77a9 for OlexSys, GUI svn.r6817)
;
_cell_angle_alpha 90
_cell_angle_beta 110.99(11)
_cell_angle_gamma 90
_cell_formula_units_Z 4
_cell_length_a 16.56(3)
_cell_length_b 4.7226(3)
_cell_length_c 19.187(7)
_cell_measurement_reflns_used 763
_cell_measurement_temperature 295(2)
_cell_measurement_theta_max 21.9320
_cell_measurement_theta_min 4.3300
_cell_volume 1401(3)
_computing_cell_refinement 'CrysAlisPro 1.171.42.49 (Rigaku OD, 2022)'
_computing_data_collection 'CrysAlisPro 1.171.42.49 (Rigaku OD, 2022)'
_computing_data_reduction 'CrysAlisPro 1.171.42.49 (Rigaku OD, 2022)'
_computing_molecular_graphics 'Olex2 1.5 (Dolomanov et al., 2009)'
_computing_publication_material 'Olex2 1.5 (Dolomanov et al., 2009)'
_computing_structure_refinement 'SHELXL 2014/7 (Sheldrick, 2015)'
_computing_structure_solution 'olex2.solve 1.5 (Bourhis et al., 2015)'
_diffrn_ambient_pressure 940000
_diffrn_ambient_temperature 295(2)
_diffrn_detector 'CCD plate'
_diffrn_detector_area_resol_mean 16.1544
_diffrn_detector_type Eos
_diffrn_measured_fraction_theta_full 0.236
_diffrn_measured_fraction_theta_max 0.218
_diffrn_measurement_details
;
List of Runs (angles in degrees, time in seconds):

  # Type    Start    End  Width  t~exp~   \w     \q     \k     \f   Frames
--------------------------------------------------------------------------
  1  \w    -26.00  47.00   1.00   30.00    --   -0.27  45.00 -44.00   73
  2  \w    -20.00  47.00   1.00   30.00    --   26.72  45.00 -44.00   67
  3  \w    -26.00  47.00   1.00   30.00    --  -27.26  45.00 -44.00   73
  4  \w   -100.00 -68.00   1.00   30.00    --   -0.27-178.00 -90.00   32
  5  \w     -4.00  43.00   1.00   30.00    --   -0.27 -57.00-150.00   47
  6  \w      9.00  38.00   1.00   30.00    --   26.72 -77.00  30.00   29
  7  \w     68.00 111.00   1.00   30.00    --   26.72 178.00  90.00   43
  8  \w    -35.00 -15.00   1.00   30.00    --   26.72  37.00 150.00   20
  9  \w    -21.00  52.00   1.00   30.00    --   26.72 -19.00-180.00   73
 10  \w    -52.00  27.00   1.00   30.00    --  -27.26  19.00-180.00   79
 11  \w    -38.00  -9.00   1.00   30.00    --  -27.26  77.00 150.00   29
 12  \w    -27.00  38.00   1.00   30.00    --  -27.26 -39.00  12.00   65
 13  \w   -112.00 -69.00   1.00   30.00    --  -27.26 178.00  90.00   43
 14  \w    -17.00  16.00   1.00   30.00    --  -27.26 -67.00-157.00   33
 15  \w    -38.00  -9.00   1.00   30.00    --  -27.26  77.00 -30.00   29
 16  \w     -4.00  29.00   1.00   30.00    --  -27.26 -97.00  35.00   33
 17  \w      5.00  64.00   1.00   30.00    --   -0.27-114.00-136.00   59
 18  \w     -4.00  18.00   1.00   30.00    --   -0.27 -57.00   0.00   22
 19  \w     29.00  63.00   1.00   30.00    --   26.72 -99.00  60.00   34
 20  \w    -51.00 -21.00   1.00   30.00    --   26.72 134.00 123.00   30
;
_diffrn_measurement_device 'four-circle diffractometer'
_diffrn_measurement_device_type 'Xcalibur, Eos'
_diffrn_measurement_method '\w scans'
_diffrn_orient_matrix_type 'CrysAlisPro convention (1999,Acta A55,543-557)'
_diffrn_orient_matrix_UB_11 0.0455303000
_diffrn_orient_matrix_UB_12 -0.0107522000
_diffrn_orient_matrix_UB_13 0.0109932000
_diffrn_orient_matrix_UB_21 0.0047917000
_diffrn_orient_matrix_UB_22 0.1313300000
_diffrn_orient_matrix_UB_23 0.0190580000
_diffrn_orient_matrix_UB_31 0.0017162000
_diffrn_orient_matrix_UB_32 -0.0722423000
_diffrn_orient_matrix_UB_33 0.0329495000
_diffrn_radiation_monochromator graphite
_diffrn_radiation_probe x-ray
_diffrn_radiation_type 'Mo K\a'
_diffrn_radiation_wavelength 0.71073
_diffrn_reflns_av_R_equivalents 0.0988
_diffrn_reflns_av_unetI/netI 0.0969
_diffrn_reflns_Laue_measured_fraction_full 0.236
_diffrn_reflns_Laue_measured_fraction_max 0.218
_diffrn_reflns_limit_h_max 7
_diffrn_reflns_limit_h_min -7
_diffrn_reflns_limit_k_max 5
_diffrn_reflns_limit_k_min -5
_diffrn_reflns_limit_l_max 22
_diffrn_reflns_limit_l_min -23
_diffrn_reflns_number 2114
_diffrn_reflns_point_group_measured_fraction_full 0.236
_diffrn_reflns_point_group_measured_fraction_max 0.218
_diffrn_reflns_theta_full 25.242
_diffrn_reflns_theta_max 26.193
_diffrn_reflns_theta_min 4.366
_diffrn_source 'fine-focus sealed X-ray tube'
_diffrn_source_type 'Enhance (Mo) X-ray Source'
_exptl_absorpt_coefficient_mu 0.104
_exptl_absorpt_correction_T_max 0.997
_exptl_absorpt_correction_T_min 0.996
_exptl_absorpt_correction_type gaussian
_exptl_absorpt_process_details
;
CrysAlisPro 1.171.42.49 (Rigaku Oxford Diffraction, 2022)
Numerical absorption correction based on gaussian integration over
a multifaceted crystal model (Absorb Angel (2004) J. Appl. Cryst. 37:486-492)
;
_exptl_crystal_colour colourless
_exptl_crystal_colour_primary colourless
_exptl_crystal_density_diffrn 1.433
_exptl_crystal_description plate
_exptl_crystal_F_000 640
_exptl_crystal_recrystallization_method
;Single crystals were grown by slow evaporation of a solution obtained 
dissolving 4,4'-ethane-1,2-diyldipyridine and succinic acid in 1:1 mol 
ratio in hot methanol 99.8%.
;
_exptl_crystal_size_max 0.345
_exptl_crystal_size_mid 0.161
_exptl_crystal_size_min 0.034
_refine_diff_density_max 0.187
_refine_diff_density_min -0.281
_refine_diff_density_rms 0.059
_refine_ls_extinction_method none
_refine_ls_goodness_of_fit_ref 1.123
_refine_ls_hydrogen_treatment constr
_refine_ls_matrix_type full
_refine_ls_number_parameters 46
_refine_ls_number_reflns 307
_refine_ls_number_restraints 6
_refine_ls_restrained_S_all 1.123
_refine_ls_R_factor_all 0.1748
_refine_ls_R_factor_gt 0.0869
_refine_ls_shift/su_max 0.000
_refine_ls_shift/su_mean 0.000
_refine_ls_structure_factor_coef Fsqd
_refine_ls_weighting_details 'w=1/[\s^2^(Fo^2^)+(0.1368P)^2^+1.2540P] where P=(Fo^2^+2Fc^2^)/3'
_refine_ls_weighting_scheme calc
_refine_ls_wR_factor_gt 0.2034
_refine_ls_wR_factor_ref 0.2645
_reflns_Friedel_coverage 0.000
_reflns_number_gt 165
_reflns_number_total 307
_reflns_threshold_expression 'I > 2\s(I)'
_cod_data_source_file yc5049.cif
_cod_data_source_block ETYSUC_094
_cod_database_code 1573497
_shelx_shelxl_version_number 2014/7
_chemical_oxdiff_formula 'C4H6O4, C12N2H12'
_shelx_space_group_comment
;
The symmetry employed for this shelxl refinement is uniquely defined
by the following loop, which should always be used as a source of
symmetry information in preference to the above space-group names.
They are only intended as comments.
;
_shelx_estimated_absorpt_t_max 0.996
_shelx_estimated_absorpt_t_min 0.965
_exptl_oxdiff_absorpt_process_details
;
Gaussian integration over a grid
of 16 x 16 x 16 points =  4096 total grid points
  Based upon method of Burnham (1966)
;
_diffrn_ambient_pressure_su 20000
_diffrn_orient_matrix_axis[1] matrixX
_diffrn_orient_matrix_axis[2] matrixY
_diffrn_orient_matrix_axis[3] matrixZ
_olex2_refinement_description
;
1. Fixed Uiso
 At 1.2 times of:
  All C(H) groups, All C(H,H) groups
 At 1.5 times of:
  All O(H) groups
2. Restrained distances
 C6-N1
 1.337 with sigma of 0.02
 C1A-O1A
 1.308 with sigma of 0.02
 N1-C2
 1.337 with sigma of 0.02
 C2-C3
 1.379 with sigma of 0.02
 C6-C5
 1.379 with sigma of 0.02
 C4-C7
 1.506 with sigma of 0.02
3.a Secondary CH2 refined with riding coordinates:
 C2A(H2AA,H2AB), C7(H7A,H7B)
3.b Aromatic/amide H refined with riding coordinates:
 C2(H2), C3(H3), C5(H5), C6(H6)
3.c Idealised tetrahedral OH refined as rotating group:
 O1A(H1A)
;
_hp_anvil_anvil_thickness 1.95
_hp_anvil_material diamond
_hp_cell_type 'Diamond anvil cell'
_hp_open_angle 30.00
_ins_header
;
TITL ETYSUC_094_1 in I2/a 
REM I2/a (#15 in standard setting)
CELL 0.71073  16.560829   4.722573  19.186973  90.0000 110.9936  90.0000
ZERR    4.00   0.027946   0.000348   0.007444   0.0000   0.1060   0.0000
LATT  2
SYMM -x+1/2, y,-z 
SFAC C H N O
UNIT 64.00 72.00 8.00 16.00
SIZE 0.03 0.16 0.34
TREF
HKLF 4
END
;
_olex2_exptl_crystal_mounting_method
;Single crystal grown at ambient conditions was mounted in Merrill-Bassett
diamond anvil cell and compressed to 0.94(2) GPa. 
Daphne oil 7575 was used as hydrostatic medium.
;
_olex2_submission_special_instructions 'No special instructions were received'
_oxdiff_exptl_absorpt_empirical_details
;
Empirical correction (ABSPACK) includes:
- Absorption correction using spherical harmonics
- Frame scaling
;
_oxdiff_exptl_absorpt_empirical_full_max 2.037
_oxdiff_exptl_absorpt_empirical_full_min 0.550

loop_
_space_group_symop_operation_xyz
'x, y, z'
'-x+1/2, y, -z'
'x+1/2, y+1/2, z+1/2'
'-x+1, y+1/2, -z+1/2'
'-x, -y, -z'
'x-1/2, -y, z'
'-x+1/2, -y+1/2, -z+1/2'
'x, -y+1/2, z+1/2'

loop_
_atom_site_label
_atom_site_type_symbol
_atom_site_fract_x
_atom_site_fract_y
_atom_site_fract_z
_atom_site_U_iso_or_equiv
_atom_site_adp_type
_atom_site_occupancy
_atom_site_site_symmetry_order
_atom_site_calc_flag
_atom_site_refinement_flags_posn
_atom_site_refinement_flags_adp
_atom_site_refinement_flags_occupancy
_atom_site_disorder_assembly
_atom_site_disorder_group
N1 N 0.3930(17) 0.463(2) 0.1454(6) 0.038(4) Uiso 1 1 d D . . . .
C2 C 0.3402(19) 0.601(2) 0.0865(7) 0.052(4) Uiso 1 1 d D . . . .
H2 H 0.2815 0.5583 0.0697 0.062 Uiso 1 1 calc R U . . .
C3 C 0.369(3) 0.806(3) 0.0487(8) 0.041(5) Uiso 1 1 d D . . . .
H3 H 0.3297 0.9028 0.0084 0.050 Uiso 1 1 calc R U . . .
C4 C 0.462(3) 0.866(2) 0.0742(9) 0.025(4) Uiso 1 1 d D . . . .
C5 C 0.512(2) 0.7280(19) 0.1345(8) 0.044(3) Uiso 1 1 d D . . . .
H5 H 0.5706 0.7642 0.1538 0.052 Uiso 1 1 calc R U . . .
C6 C 0.4770(17) 0.529(2) 0.1698(8) 0.039(5) Uiso 1 1 d D . . . .
H6 H 0.5142 0.4392 0.2123 0.047 Uiso 1 1 calc R U . . .
C1A C 0.2565(17) 0.021(2) 0.1764(8) 0.029(4) Uiso 1 1 d D . . . .
O1A O 0.3338(16) 0.0969(16) 0.2116(6) 0.047(3) Uiso 1 1 d D . . . .
H1A H 0.3483 0.2142 0.1868 0.071 Uiso 1 1 calc R U . . .
C2A C 0.219(2) -0.2040(17) 0.2123(7) 0.035(3) Uiso 1 1 d . . . . .
H2AA H 0.1670 -0.1321 0.2173 0.042 Uiso 1 1 calc R U . . .
H2AB H 0.2040 -0.3676 0.1796 0.042 Uiso 1 1 calc R U . . .
O2A O 0.2101(18) 0.1399(13) 0.1177(6) 0.049(3) Uiso 1 1 d . . . . .
C7 C 0.493(2) 1.0741(18) 0.0314(7) 0.035(3) Uiso 1 1 d D . . . .
H7A H 0.5465 1.1600 0.0637 0.042 Uiso 1 1 calc R U . . .
H7B H 0.4502 1.2226 0.0124 0.042 Uiso 1 1 calc R U . . .

loop_
_atom_type_symbol
_atom_type_description
_atom_type_scat_dispersion_real
_atom_type_scat_dispersion_imag
_atom_type_scat_source
C C 0.0033 0.0016 'International Tables Vol C Tables 4.2.6.8 and 6.1.1.4'
H H 0.0000 0.0000 'International Tables Vol C Tables 4.2.6.8 and 6.1.1.4'
N N 0.0061 0.0033 'International Tables Vol C Tables 4.2.6.8 and 6.1.1.4'
O O 0.0106 0.0060 'International Tables Vol C Tables 4.2.6.8 and 6.1.1.4'

loop_
_axis.id
_axis.type
_axis.equipment
_axis.parity
_axis.depends_on
_axis.zero
_axis.vector[1]
_axis.vector[2]
_axis.vector[3]
source . source . . . 0.99999947 0.00000000 -0.00103114
omega rotation goniometer -1 . -0.29489000 0.00000000 0.00000000 1.00000000
kappa rotation goniometer -1 omega -0.01184000 -0.76829324 0.00000000 0.64009803
phi rotation goniometer -1 kappa . -0.00043808 0.00000000 0.99999990
theta rotation goniometer -1 . -0.39753000 0.00000000 0.00000000 1.00000000
matrixX general general . phi . 1.00000000 0.00000000 0.00000000
matrixY general general . phi . 0.00000000 1.00000000 0.00000000
matrixZ general general . phi . 0.00000000 0.00000000 1.00000000
dacX translation general . phi . 0.00000000 1.00000000 0.00000000
dacY translation general . phi . -1.00000000 0.00000000 0.00000000
dacZ translation general . phi . 0.00000000 0.00000000 1.00000000

loop_
_exptl_crystal_face_index_h
_exptl_crystal_face_index_k
_exptl_crystal_face_index_l
_exptl_crystal_face_perp_dist
-9 1 26 0.1221
9 -1 -27 0.0351
-5 -4 21 0.1636
7 -5 -17 0.0781
7 3 -25 0.0978
-7 6 17 0.1434
-23 0 2 0.0170
23 0 -2 0.0160
-5 -5 18 0.1581

loop_
_geom_angle_atom_site_label_1
_geom_angle_atom_site_label_2
_geom_angle_atom_site_label_3
_geom_angle
_geom_angle_site_symmetry_1
_geom_angle_site_symmetry_3
_geom_angle_publ_flag
C2 N1 C6 117.9(15) . . ?
N1 C2 H2 118.5 . . ?
N1 C2 C3 123(2) . . ?
C3 C2 H2 118.5 . . ?
C2 C3 H3 120.9 . . ?
C2 C3 C4 118(2) . . ?
C4 C3 H3 120.9 . . ?
C3 C4 C7 118(2) . . ?
C5 C4 C3 115.9(17) . . ?
C5 C4 C7 126(3) . . ?
C4 C5 H5 119.1 . . ?
C4 C5 C6 122(3) . . ?
C6 C5 H5 119.1 . . ?
N1 C6 C5 123.0(18) . . ?
N1 C6 H6 118.5 . . ?
C5 C6 H6 118.5 . . ?
O1A C1A C2A 117.0(15) . . ?
O2A C1A O1A 122.2(16) . . ?
O2A C1A C2A 121(2) . . ?
C1A O1A H1A 109.5 . . ?
C1A C2A H2AA 108.9 . . ?
C1A C2A H2AB 108.9 . . ?
C2A C2A C1A 114(3) 7_545 . ?
C2A C2A H2AA 108.9 7_545 . ?
C2A C2A H2AB 108.9 7_545 . ?
H2AA C2A H2AB 107.7 . . ?
C4 C7 C7 108.8(11) . 5_675 ?
C4 C7 H7A 109.9 . . ?
C4 C7 H7B 109.9 . . ?
C7 C7 H7A 109.9 5_675 . ?
C7 C7 H7B 109.9 5_675 . ?
H7A C7 H7B 108.3 . . ?

loop_
_geom_bond_atom_site_label_1
_geom_bond_atom_site_label_2
_geom_bond_distance
_geom_bond_site_symmetry_2
_geom_bond_publ_flag
N1 C2 1.326(17) . ?
N1 C6 1.34(2) . ?
C2 H2 0.9300 . ?
C2 C3 1.390(16) . ?
C3 H3 0.9300 . ?
C3 C4 1.48(6) . ?
C4 C5 1.32(3) . ?
C4 C7 1.479(16) . ?
C5 H5 0.9300 . ?
C5 C6 1.393(16) . ?
C6 H6 0.9300 . ?
C1A O1A 1.27(2) . ?
C1A C2A 1.51(2) . ?
C1A O2A 1.25(2) . ?
O1A H1A 0.8200 . ?
C2A C2A 1.50(4) 7_545 ?
C2A H2AA 0.9700 . ?
C2A H2AB 0.9700 . ?
C7 C7 1.48(2) 5_675 ?
C7 H7A 0.9700 . ?
C7 H7B 0.9700 . ?

loop_
_geom_torsion_atom_site_label_1
_geom_torsion_atom_site_label_2
_geom_torsion_atom_site_label_3
_geom_torsion_atom_site_label_4
_geom_torsion
_geom_torsion_site_symmetry_1
_geom_torsion_site_symmetry_2
_geom_torsion_site_symmetry_3
_geom_torsion_site_symmetry_4
_geom_torsion_publ_flag
N1 C2 C3 C4 2(2) . . . . ?
C2 N1 C6 C5 -2(2) . . . . ?
C2 C3 C4 C5 -4(2) . . . . ?
C2 C3 C4 C7 176.9(8) . . . . ?
C3 C4 C5 C6 2(2) . . . . ?
C3 C4 C7 C7 -86(3) . . . 5_675 ?
C4 C5 C6 N1 0.6(19) . . . . ?
C5 C4 C7 C7 95(3) . . . 5_675 ?
C6 N1 C2 C3 1.1(18) . . . . ?
O1A C1A C2A C2A 3(2) . . . 7_545 ?
O2A C1A C2A C2A -172.1(15) . . . 7_545 ?
C7 C4 C5 C6 -178.1(11) . . . . ?

loop_
_exptl_oxdiff_crystal_face_indexfrac_h
_exptl_oxdiff_crystal_face_indexfrac_k
_exptl_oxdiff_crystal_face_indexfrac_l
_exptl_oxdiff_crystal_face_x
_exptl_oxdiff_crystal_face_y
_exptl_oxdiff_crystal_face_z
-8.6160 1.3524 26.4539 -0.1160 0.6405 0.7592
8.5972 -1.0457 -26.6840 0.1093 -0.6047 -0.7889
-5.2597 -4.1989 20.9124 0.0356 -0.1781 0.9834
6.7050 -5.2247 -16.6309 0.1786 -0.9710 -0.1590
7.3114 3.4158 -25.4623 0.0163 -0.0016 -1.0732
-6.9402 6.0518 16.9483 -0.1947 1.0845 0.1093
-23.1407 -0.4935 2.1640 -1.0245 -0.1344 0.0672
22.7410 0.4954 -2.2583 1.0052 0.1310 -0.0712
-4.9481 -4.9142 18.2019 0.0276 -0.3222 0.9463
